data_2022819
loop_
_publ_author_name
Vinaya,
'Basavaraju, Yeriyur B.'
'Yathirajan, Hemmige S.'
'Parkin, Sean'

_publ_section_title
;
 Crystal structures of four organic salts of trihexyphenidyl at
 90&#x2005;K
;
_journal_coeditor_code VM2286
_journal_issue 8
_journal_name_full 'Acta Crystallographica Section E Crystallographic Communications'
_journal_paper_doi 10.1107/S2056989023005960
_journal_volume 79
_journal_year 2023
_chemical_formula_iupac '2C20 H32 N O +, 2C5 H3 O2 S -, H2 O'
_chemical_formula_moiety '2(C20 H32 N O +), 2(C5 H3 O2 S -), H2 O'
_chemical_formula_sum 'C50 H72 N2 O7 S2'
_chemical_formula_weight 877.21
_chemical_name_common
;
Trihexyphenidylium thiophene-2-carboxylate hemihydrate
;
_chemical_name_systematic
;
1-(3-Cyclohexyl-3-hydroxy-3-phenylpropyl)piperidin-1-ium
thiophene-2-carboxylate hemihydrate
;
_space_group_crystal_system triclinic
_space_group_IT_number 2
_space_group_name_Hall '-P 1'
_space_group_name_H-M_alt 'P -1'
_atom_sites_solution_hydrogens mixed
_atom_sites_solution_primary direct
_atom_sites_solution_secondary difmap
_audit_creation_method 'SHELXL-2019/2 and CIFFIX'
_cell_angle_alpha 89.710(2)
_cell_angle_beta 81.600(2)
_cell_angle_gamma 88.977(2)
_cell_formula_units_Z 2
_cell_length_a 6.2765(3)
_cell_length_b 18.5390(13)
_cell_length_c 20.6383(14)
_cell_measurement_reflns_used 9857
_cell_measurement_temperature 90.0(2)
_cell_measurement_theta_max 27.48
_cell_measurement_theta_min 2.20
_cell_volume 2375.3(3)
_computing_cell_refinement
;
<i>APEX3</i> (Bruker, 2016)
;
_computing_data_collection
;
<i>APEX3</i> (Bruker, 2016)
;
_computing_data_reduction
;
<i>APEX3</i> (Bruker, 2016)
;
_computing_molecular_graphics
;
<i>XP</i> in <i>SHELXTL</i> (Sheldrick, 2008) and
<i>Mercury</i> (Macrae <i>et al.</i>, 2020)
;
_computing_publication_material
;
<i>SHELX</i> (Sheldrick, 2008) and <i>publCIF</i> (Westrip,
2010)
;
_computing_structure_refinement
;
<i>SHELXL2019/2</i> (Sheldrick, 2015b)
;
_computing_structure_solution
;
<i>SHELXT</i> (Sheldrick, 2015a)
;
_diffrn_ambient_temperature 90.0(2)
_diffrn_detector_area_resol_mean 7.41
_diffrn_measured_fraction_theta_full 0.999
_diffrn_measured_fraction_theta_max 0.998
_diffrn_measurement_device_type 'Bruker D8 Venture dual source'
_diffrn_measurement_method '\f and \w scans'
_diffrn_radiation_type MoK\a
_diffrn_radiation_wavelength 0.71073
_diffrn_reflns_av_R_equivalents 0.0485
_diffrn_reflns_av_unetI/netI 0.0333
_diffrn_reflns_limit_h_max 7
_diffrn_reflns_limit_h_min -8
_diffrn_reflns_limit_k_max 24
_diffrn_reflns_limit_k_min -24
_diffrn_reflns_limit_l_max 26
_diffrn_reflns_limit_l_min -26
_diffrn_reflns_number 78578
_diffrn_reflns_theta_full 25.242
_diffrn_reflns_theta_max 27.536
_diffrn_reflns_theta_min 1.995
_diffrn_source microsource
_exptl_absorpt_coefficient_mu 0.164
_exptl_absorpt_correction_T_max 0.959
_exptl_absorpt_correction_T_min 0.908
_exptl_absorpt_correction_type multi-scan
_exptl_absorpt_process_details
;
(<i>SADABS</i>; Krause <i>et al.</i>, 2015)
;
_exptl_crystal_colour colourless
_exptl_crystal_density_diffrn 1.226
_exptl_crystal_description 'cut block'
_exptl_crystal_F_000 948
_exptl_crystal_size_max 0.160
_exptl_crystal_size_mid 0.120
_exptl_crystal_size_min 0.110
_refine_diff_density_max 0.709
_refine_diff_density_min -0.302
_refine_ls_extinction_coef 0.0025(5)
_refine_ls_extinction_expression Fc^*^=kFc[1+0.001xFc^2^\l^3^/sin(2\q)]^-1/4^
_refine_ls_extinction_method
;
SHELXL-2019/2 (Sheldrick 2008)
;
_refine_ls_goodness_of_fit_ref 1.028
_refine_ls_hydrogen_treatment mixed
_refine_ls_matrix_type full
_refine_ls_number_parameters 603
_refine_ls_number_reflns 10922
_refine_ls_number_restraints 168
_refine_ls_restrained_S_all 1.031
_refine_ls_R_factor_all 0.0617
_refine_ls_R_factor_gt 0.0421
_refine_ls_shift/su_max 0.000
_refine_ls_shift/su_mean 0.000
_refine_ls_structure_factor_coef Fsqd
_refine_ls_weighting_details 'w=1/[\s^2^(Fo^2^)+(0.0315P)^2^+1.4676P] where P=(Fo^2^+2Fc^2^)/3'
_refine_ls_weighting_scheme calc
_refine_ls_wR_factor_gt 0.0910
_refine_ls_wR_factor_ref 0.1014
_reflns_number_gt 8540
_reflns_number_total 10922
_reflns_threshold_expression 'I > 2\s(I)'
_cod_data_source_file vm2286sup1.cif
_cod_data_source_block IV
_cod_database_code 2022819
_shelx_space_group_comment
;
The symmetry employed for this shelxl refinement is uniquely defined
by the following loop, which should always be used as a source of
symmetry information in preference to the above space-group names.
They are only intended as comments.
;
_shelx_estimated_absorpt_t_min 0.974
_shelx_estimated_absorpt_t_max 0.982

loop_
_space_group_symop_operation_xyz
'x, y, z'
'-x, -y, -z'

loop_
_atom_site_type_symbol
_atom_site_label
_atom_site_fract_x
_atom_site_fract_y
_atom_site_fract_z
_atom_site_U_iso_or_equiv
_atom_site_adp_type
_atom_site_calc_flag
_atom_site_occupancy
_atom_site_disorder_assembly
_atom_site_disorder_group
O O1A 1.01018(18) 0.31684(6) 0.70649(6) 0.0285(3) Uani d 1 . .
H H1OA 1.023(3) 0.2634(12) 0.7113(10) 0.043 Uiso d 1 . .
N N1A 0.5203(2) 0.23400(7) 0.63156(6) 0.0206(3) Uani d 1 . .
H H1NA 0.453(3) 0.2036(10) 0.6642(9) 0.025 Uiso d 1 . .
C C1A 0.8139(3) 0.34315(8) 0.74407(8) 0.0246(3) Uani d 1 . .
C C2A 0.6310(3) 0.29422(8) 0.73028(8) 0.0253(3) Uani d 1 . .
H H2AA 0.675790 0.243307 0.735486 0.030 Uiso calc 1 . .
H H2AB 0.502954 0.303999 0.763355 0.030 Uiso calc 1 . .
C C3A 0.5673(3) 0.30407(8) 0.66211(8) 0.0256(3) Uani d 1 . .
H H3AA 0.438076 0.335988 0.665222 0.031 Uiso calc 1 . .
H H3AB 0.685613 0.328097 0.633470 0.031 Uiso calc 1 . .
C C4A 0.3690(3) 0.24531(8) 0.58264(8) 0.0239(3) Uani d 1 . .
H H4AA 0.433679 0.278891 0.548123 0.029 Uiso calc 1 . .
H H4AB 0.233164 0.267659 0.604615 0.029 Uiso calc 1 . .
C C5A 0.3196(3) 0.17482(9) 0.55142(8) 0.0267(3) Uani d 1 . .
H H5AA 0.225973 0.184592 0.517602 0.032 Uiso calc 1 . .
H H5AB 0.240637 0.143179 0.585165 0.032 Uiso calc 1 . .
C C6A 0.5257(3) 0.13633(9) 0.52014(8) 0.0301(4) Uani d 1 . .
H H6AA 0.490413 0.088829 0.503153 0.036 Uiso calc 1 . .
H H6AB 0.596577 0.165251 0.482910 0.036 Uiso calc 1 . .
C C7A 0.6776(3) 0.12594(9) 0.57060(8) 0.0291(4) Uani d 1 . .
H H7AA 0.611910 0.092930 0.605468 0.035 Uiso calc 1 . .
H H7AB 0.814144 0.103430 0.549390 0.035 Uiso calc 1 . .
C C8A 0.7247(2) 0.19724(9) 0.60084(8) 0.0249(3) Uani d 1 . .
H H8AA 0.819660 0.188632 0.634514 0.030 Uiso calc 1 . .
H H8AB 0.801136 0.228876 0.566611 0.030 Uiso calc 1 . .
C C9A 0.7819(3) 0.42050(8) 0.72132(8) 0.0237(3) Uani d 1 . .
C C10A 0.9541(3) 0.45935(9) 0.68973(8) 0.0273(4) Uani d 1 . .
H H10A 1.092921 0.437141 0.681494 0.033 Uiso calc 1 . .
C C11A 0.9262(3) 0.52997(9) 0.67009(8) 0.0321(4) Uani d 1 . .
H H11A 1.046247 0.555952 0.649098 0.038 Uiso calc 1 . .
C C12A 0.7251(3) 0.56292(9) 0.68080(9) 0.0326(4) Uani d 1 . .
H H12A 0.706126 0.611106 0.666536 0.039 Uiso calc 1 . .
C C13A 0.5516(3) 0.52542(9) 0.71237(9) 0.0309(4) Uani d 1 . .
H H13A 0.412744 0.547731 0.719791 0.037 Uiso calc 1 . .
C C14A 0.5804(3) 0.45499(9) 0.73325(8) 0.0280(4) Uani d 1 . .
H H14A 0.461284 0.429938 0.755983 0.034 Uiso calc 1 . .
C C15A 0.8340(3) 0.34294(9) 0.81871(8) 0.0266(3) Uani d 1 . .
H H15A 0.705784 0.370056 0.841580 0.032 Uiso calc 1 . .
C C16A 0.8318(3) 0.26799(10) 0.84952(9) 0.0354(4) Uani d 1 . .
H H16A 0.954228 0.238918 0.827028 0.042 Uiso calc 1 . .
H H16B 0.697018 0.243715 0.843341 0.042 Uiso calc 1 . .
C C17A 0.8478(4) 0.27140(12) 0.92268(10) 0.0500(6) Uani d 1 . .
H H17A 0.718855 0.296857 0.945739 0.060 Uiso calc 1 . .
H H17B 0.850162 0.221762 0.940516 0.060 Uiso calc 1 . .
C C18A 1.0476(4) 0.30993(11) 0.93550(10) 0.0495(5) Uani d 1 . .
H H18A 1.177279 0.282055 0.916199 0.059 Uiso calc 1 . .
H H18B 1.048795 0.313333 0.983302 0.059 Uiso calc 1 . .
C C19A 1.0534(4) 0.38502(11) 0.90591(10) 0.0434(5) Uani d 1 . .
H H19A 1.190434 0.408055 0.911702 0.052 Uiso calc 1 . .
H H19B 0.933691 0.414674 0.929198 0.052 Uiso calc 1 . .
C C20A 1.0334(3) 0.38268(10) 0.83260(9) 0.0333(4) Uani d 1 . .
H H20A 1.027564 0.432667 0.815760 0.040 Uiso calc 1 . .
H H20B 1.163368 0.358562 0.808711 0.040 Uiso calc 1 . .
O O1B 0.62051(16) 0.22169(6) 0.18905(5) 0.0210(2) Uani d 1 . .
H H1OB 0.612(3) 0.2411(10) 0.2281(10) 0.032 Uiso d 1 . .
N N1B 0.10474(19) 0.12468(7) 0.30623(6) 0.0181(3) Uani d 1 . .
H H1NB 0.047(3) 0.1674(9) 0.3283(8) 0.022 Uiso d 1 . .
C C1B 0.4188(2) 0.23678(8) 0.16663(7) 0.0189(3) Uani d 1 . .
C C2B 0.2339(2) 0.21738(8) 0.22165(7) 0.0193(3) Uani d 1 . .
H H2BA 0.216467 0.255748 0.255292 0.023 Uiso calc 1 . .
H H2BB 0.097312 0.214315 0.203195 0.023 Uiso calc 1 . .
C C3B 0.2815(2) 0.14581(8) 0.25303(8) 0.0211(3) Uani d 1 . .
H H3BA 0.301071 0.107825 0.219030 0.025 Uiso calc 1 . .
H H3BB 0.417797 0.149268 0.271543 0.025 Uiso calc 1 . .
C C4B -0.0739(2) 0.08888(9) 0.27877(8) 0.0245(3) Uani d 1 . .
H H4BA -0.015542 0.046408 0.252701 0.029 Uiso calc 1 . .
H H4BB -0.136153 0.122889 0.249186 0.029 Uiso calc 1 . .
C C5B -0.2491(3) 0.06503(9) 0.33256(9) 0.0319(4) Uani d 1 . .
H H5BA -0.359215 0.038520 0.312913 0.038 Uiso calc 1 . .
H H5BB -0.319904 0.108110 0.354948 0.038 Uiso calc 1 . .
C C6B -0.1609(3) 0.01707(10) 0.38237(10) 0.0374(4) Uani d 1 . .
H H6BA -0.277625 0.005040 0.418224 0.045 Uiso calc 1 . .
H H6BB -0.102964 -0.028468 0.361313 0.045 Uiso calc 1 . .
C C7B 0.0161(3) 0.05594(10) 0.40982(9) 0.0336(4) Uani d 1 . .
H H7BA -0.044944 0.099505 0.433733 0.040 Uiso calc 1 . .
H H7BB 0.077591 0.024010 0.441205 0.040 Uiso calc 1 . .
C C8B 0.1921(3) 0.07761(9) 0.35551(8) 0.0252(3) Uani d 1 . .
H H8BA 0.304572 0.103759 0.374417 0.030 Uiso calc 1 . .
H H8BB 0.259651 0.033774 0.333591 0.030 Uiso calc 1 . .
C C9B 0.4125(2) 0.18947(8) 0.10659(7) 0.0201(3) Uani d 1 . .
C C10B 0.5955(3) 0.15091(9) 0.07854(8) 0.0273(4) Uani d 1 . .
H H10B 0.723935 0.153051 0.097723 0.033 Uiso calc 1 . .
C C11B 0.5920(3) 0.10937(10) 0.02280(9) 0.0330(4) Uani d 1 . .
H H11B 0.717322 0.082911 0.004555 0.040 Uiso calc 1 . .
C C12B 0.4076(3) 0.10633(10) -0.00619(8) 0.0321(4) Uani d 1 . .
H H12B 0.406621 0.078639 -0.044746 0.038 Uiso calc 1 . .
C C13B 0.2245(3) 0.14378(9) 0.02120(8) 0.0268(4) Uani d 1 . .
H H13B 0.097227 0.141749 0.001444 0.032 Uiso calc 1 . .
C C14B 0.2258(3) 0.18437(9) 0.07746(8) 0.0235(3) Uani d 1 . .
H H14B 0.098002 0.209034 0.096422 0.028 Uiso calc 1 . .
C C15B 0.4105(2) 0.31884(8) 0.15073(7) 0.0204(3) Uani d 1 . .
H H15B 0.439976 0.344282 0.191012 0.025 Uiso calc 1 . .
C C16B 0.5900(3) 0.34017(9) 0.09634(8) 0.0277(4) Uani d 1 . .
H H16C 0.565023 0.317958 0.054636 0.033 Uiso calc 1 . .
H H16D 0.729811 0.321623 0.106890 0.033 Uiso calc 1 . .
C C17B 0.5992(3) 0.42217(9) 0.08811(9) 0.0321(4) Uani d 1 . .
H H17C 0.638612 0.443979 0.128317 0.039 Uiso calc 1 . .
H H17D 0.712094 0.434314 0.051163 0.039 Uiso calc 1 . .
C C18B 0.3841(3) 0.45360(10) 0.07513(9) 0.0352(4) Uani d 1 . .
H H18C 0.353857 0.436755 0.032005 0.042 Uiso calc 1 . .
H H18D 0.391733 0.506885 0.073601 0.042 Uiso calc 1 . .
C C19B 0.2018(3) 0.43126(9) 0.12812(9) 0.0294(4) Uani d 1 . .
H H19C 0.062788 0.449334 0.116573 0.035 Uiso calc 1 . .
H H19D 0.222369 0.453327 0.170305 0.035 Uiso calc 1 . .
C C20B 0.1949(2) 0.34916(9) 0.13579(8) 0.0247(3) Uani d 1 . .
H H20C 0.079550 0.336296 0.171769 0.030 Uiso calc 1 . .
H H20D 0.160938 0.327335 0.094916 0.030 Uiso calc 1 . .
O O1C 0.38536(19) 0.13539(7) 0.72520(6) 0.0311(3) Uani d 1 . .
O O2C 0.05586(19) 0.17101(6) 0.70831(6) 0.0303(3) Uani d 1 . .
C C1C 0.1829(3) 0.13457(8) 0.73747(8) 0.0232(3) Uani d 1 . .
C C2C 0.0836(10) 0.0857(2) 0.79077(18) 0.0235(3) Uani d 0.795(2) A 1
C C3C -0.1309(7) 0.0756(3) 0.8116(3) 0.0320(6) Uani d 0.795(2) A 1
H H3C -0.242434 0.101251 0.794336 0.038 Uiso calc 0.795(2) A 1
C C4C -0.1696(6) 0.0221(2) 0.86233(17) 0.0270(6) Uani d 0.795(2) A 1
H H4C -0.308005 0.005622 0.880602 0.032 Uiso calc 0.795(2) A 1
C C5C 0.0185(4) -0.0016(2) 0.88055(17) 0.0257(5) Uani d 0.795(2) A 1
H H5C 0.026038 -0.034526 0.915589 0.031 Uiso calc 0.795(2) A 1
S S1C 0.24428(13) 0.03415(5) 0.83360(4) 0.0289(2) Uani d 0.795(2) A 1
C C2C' 0.092(4) 0.0854(8) 0.7908(6) 0.0235(3) Uani d 0.205(2) A 2
S S1C' -0.1819(7) 0.0762(3) 0.8081(3) 0.0320(6) Uani d 0.205(2) A 2
C C4C' -0.134(3) 0.0206(9) 0.8727(7) 0.0270(6) Uani d 0.205(2) A 2
H H4C' -0.248531 0.004734 0.904501 0.032 Uiso calc 0.205(2) A 2
C C5C' 0.071(2) 0.0010(9) 0.8759(7) 0.0257(5) Uani d 0.205(2) A 2
H H5C' 0.117994 -0.033274 0.905439 0.031 Uiso calc 0.205(2) A 2
C C3C' 0.213(2) 0.0421(10) 0.8252(8) 0.0289(2) Uani d 0.205(2) A 2
H H3C' 0.365342 0.038728 0.817909 0.035 Uiso calc 0.205(2) A 2
O O1D -0.07797(17) 0.23654(6) 0.37347(5) 0.0263(3) Uani d 1 . .
O O2D 0.22275(18) 0.26032(7) 0.41459(6) 0.0305(3) Uani d 1 . .
C C1D 0.0291(2) 0.27138(8) 0.41029(7) 0.0210(3) Uani d 1 . .
C C2D -0.0919(3) 0.32908(9) 0.45097(9) 0.0194(3) Uani d 0.953(2) B 1
C C3D -0.2973(8) 0.3526(4) 0.4525(3) 0.0249(7) Uani d 0.953(2) B 1
H H3D -0.393171 0.332453 0.426189 0.030 Uiso calc 0.953(2) B 1
C C4D -0.3574(3) 0.40997(11) 0.49666(11) 0.0248(4) Uani d 0.953(2) B 1
H H4D -0.496068 0.432443 0.503224 0.030 Uiso calc 0.953(2) B 1
C C5D -0.1924(3) 0.42896(11) 0.52857(10) 0.0274(4) Uani d 0.953(2) B 1
H H5D -0.201924 0.466275 0.560292 0.033 Uiso calc 0.953(2) B 1
S S1D 0.03497(9) 0.37763(3) 0.50481(3) 0.02668(15) Uani d 0.953(2) B 1
C C2D' -0.065(5) 0.3297(10) 0.4521(11) 0.0194(3) Uani d 0.047(2) B 2
S S1D' -0.327(5) 0.353(2) 0.4487(19) 0.0249(7) Uani d 0.047(2) B 2
C C4D' -0.315(6) 0.417(2) 0.508(2) 0.0248(4) Uani d 0.047(2) B 2
H H4D' -0.433809 0.447017 0.525319 0.030 Uiso calc 0.047(2) B 2
C C5D' -0.118(6) 0.421(2) 0.526(2) 0.0274(4) Uani d 0.047(2) B 2
H H5D' -0.080477 0.454562 0.556402 0.033 Uiso calc 0.047(2) B 2
C C3D' 0.027(6) 0.369(2) 0.494(2) 0.02668(15) Uani d 0.047(2) B 2
H H3D' 0.172860 0.363239 0.500762 0.032 Uiso calc 0.047(2) B 2
O O1W 0.5732(3) 0.26595(10) 0.31580(7) 0.0497(4) Uani d 1 . .
H H1W1 0.679(4) 0.2610(13) 0.3359(12) 0.059(7) Uiso d 1 . .
H H2W1 0.469(4) 0.2601(14) 0.3429(13) 0.063(8) Uiso d 1 . .

loop_
_atom_site_aniso_label
_atom_site_aniso_U_11
_atom_site_aniso_U_22
_atom_site_aniso_U_33
_atom_site_aniso_U_12
_atom_site_aniso_U_13
_atom_site_aniso_U_23
O1A 0.0283(6) 0.0233(6) 0.0313(6) 0.0017(5) 0.0045(5) 0.0018(5)
N1A 0.0209(6) 0.0177(6) 0.0221(7) -0.0006(5) 0.0004(5) 0.0043(5)
C1A 0.0255(8) 0.0209(8) 0.0261(8) 0.0008(6) 0.0004(6) 0.0029(6)
C2A 0.0307(9) 0.0189(8) 0.0257(8) -0.0027(6) -0.0018(7) 0.0040(6)
C3A 0.0299(8) 0.0163(7) 0.0307(9) -0.0028(6) -0.0043(7) 0.0032(6)
C4A 0.0229(8) 0.0241(8) 0.0243(8) 0.0020(6) -0.0023(6) 0.0070(6)
C5A 0.0275(8) 0.0311(9) 0.0215(8) -0.0028(7) -0.0039(6) 0.0037(7)
C6A 0.0370(10) 0.0282(9) 0.0239(8) 0.0000(7) 0.0000(7) -0.0010(7)
C7A 0.0325(9) 0.0256(9) 0.0274(9) 0.0063(7) 0.0015(7) 0.0002(7)
C8A 0.0200(8) 0.0279(8) 0.0255(8) 0.0031(6) 0.0007(6) 0.0044(7)
C9A 0.0304(8) 0.0190(8) 0.0228(8) -0.0005(6) -0.0071(6) -0.0002(6)
C10A 0.0293(9) 0.0258(8) 0.0274(8) -0.0015(7) -0.0065(7) -0.0002(7)
C11A 0.0437(10) 0.0266(9) 0.0269(9) -0.0098(8) -0.0076(8) 0.0038(7)
C12A 0.0499(11) 0.0197(8) 0.0306(9) -0.0013(7) -0.0142(8) 0.0030(7)
C13A 0.0369(10) 0.0237(9) 0.0337(9) 0.0064(7) -0.0118(8) -0.0022(7)
C14A 0.0306(9) 0.0235(8) 0.0301(9) -0.0022(7) -0.0046(7) 0.0009(7)
C15A 0.0307(9) 0.0247(8) 0.0232(8) -0.0011(7) -0.0006(7) 0.0038(6)
C16A 0.0495(11) 0.0306(9) 0.0255(9) -0.0034(8) -0.0034(8) 0.0048(7)
C17A 0.0773(16) 0.0443(12) 0.0286(10) -0.0043(11) -0.0080(10) 0.0103(9)
C18A 0.0757(16) 0.0418(12) 0.0351(11) 0.0015(11) -0.0222(11) 0.0042(9)
C19A 0.0621(13) 0.0368(11) 0.0354(11) 0.0009(9) -0.0211(10) -0.0001(8)
C20A 0.0373(10) 0.0298(9) 0.0343(10) -0.0011(7) -0.0108(8) 0.0044(7)
O1B 0.0169(5) 0.0262(6) 0.0203(5) 0.0011(4) -0.0043(4) -0.0025(4)
N1B 0.0163(6) 0.0170(6) 0.0206(6) -0.0003(5) -0.0013(5) 0.0009(5)
C1B 0.0153(7) 0.0222(8) 0.0194(7) 0.0001(6) -0.0029(6) 0.0010(6)
C2B 0.0181(7) 0.0203(7) 0.0193(7) 0.0000(6) -0.0019(6) 0.0011(6)
C3B 0.0171(7) 0.0217(8) 0.0230(8) -0.0001(6) 0.0022(6) 0.0023(6)
C4B 0.0207(8) 0.0236(8) 0.0296(9) -0.0031(6) -0.0047(6) -0.0039(7)
C5B 0.0203(8) 0.0258(9) 0.0474(11) -0.0043(7) 0.0029(7) -0.0057(8)
C6B 0.0362(10) 0.0265(9) 0.0429(11) -0.0036(7) 0.0167(8) 0.0047(8)
C7B 0.0380(10) 0.0311(9) 0.0284(9) 0.0075(8) 0.0051(8) 0.0100(7)
C8B 0.0230(8) 0.0258(8) 0.0262(8) 0.0048(6) -0.0021(6) 0.0061(7)
C9B 0.0214(7) 0.0203(7) 0.0180(7) -0.0038(6) -0.0009(6) 0.0012(6)
C10B 0.0224(8) 0.0339(9) 0.0254(8) -0.0036(7) -0.0017(6) -0.0050(7)
C11B 0.0287(9) 0.0384(10) 0.0304(9) -0.0012(7) 0.0018(7) -0.0112(8)
C12B 0.0390(10) 0.0349(10) 0.0220(8) -0.0084(8) -0.0022(7) -0.0063(7)
C13B 0.0307(9) 0.0271(9) 0.0246(8) -0.0078(7) -0.0094(7) 0.0020(7)
C14B 0.0241(8) 0.0229(8) 0.0239(8) -0.0026(6) -0.0044(6) 0.0011(6)
C15B 0.0198(7) 0.0217(8) 0.0201(7) -0.0021(6) -0.0035(6) 0.0001(6)
C16B 0.0242(8) 0.0294(9) 0.0285(9) -0.0031(7) -0.0005(7) 0.0042(7)
C17B 0.0304(9) 0.0309(9) 0.0343(10) -0.0084(7) -0.0017(7) 0.0074(7)
C18B 0.0392(10) 0.0279(9) 0.0390(10) -0.0046(8) -0.0071(8) 0.0099(8)
C19B 0.0276(9) 0.0258(9) 0.0354(9) 0.0012(7) -0.0071(7) 0.0039(7)
C20B 0.0230(8) 0.0256(8) 0.0258(8) -0.0018(6) -0.0046(6) 0.0021(6)
O1C 0.0290(6) 0.0341(7) 0.0305(6) -0.0095(5) -0.0043(5) 0.0120(5)
O2C 0.0370(7) 0.0230(6) 0.0301(6) 0.0053(5) -0.0033(5) 0.0039(5)
C1C 0.0312(8) 0.0177(7) 0.0205(7) -0.0035(6) -0.0020(6) -0.0003(6)
C2C 0.0316(8) 0.0195(7) 0.0189(7) -0.0046(6) -0.0018(5) -0.0006(5)
C3C 0.0344(15) 0.0275(6) 0.0326(8) -0.0049(11) 0.0006(10) -0.0001(5)
C4C 0.0274(13) 0.0286(8) 0.0242(12) -0.0052(8) -0.0009(8) -0.0036(9)
C5C 0.0285(14) 0.0274(9) 0.0204(9) -0.0103(10) -0.0005(9) 0.0062(7)
S1C 0.0347(4) 0.0309(4) 0.0241(4) -0.0118(3) -0.0131(2) 0.0109(2)
C2C' 0.0316(8) 0.0195(7) 0.0189(7) -0.0046(6) -0.0018(5) -0.0006(5)
S1C' 0.0344(15) 0.0275(6) 0.0326(8) -0.0049(11) 0.0006(10) -0.0001(5)
C4C' 0.0274(13) 0.0286(8) 0.0242(12) -0.0052(8) -0.0009(8) -0.0036(9)
C5C' 0.0285(14) 0.0274(9) 0.0204(9) -0.0103(10) -0.0005(9) 0.0062(7)
C3C' 0.0347(4) 0.0309(4) 0.0241(4) -0.0118(3) -0.0131(2) 0.0109(2)
O1D 0.0236(6) 0.0275(6) 0.0282(6) 0.0051(5) -0.0051(5) -0.0084(5)
O2D 0.0196(6) 0.0374(7) 0.0347(7) 0.0048(5) -0.0053(5) 0.0029(5)
C1D 0.0210(7) 0.0221(8) 0.0194(7) -0.0005(6) -0.0017(6) 0.0052(6)
C2D 0.0225(9) 0.0177(7) 0.0182(7) -0.0036(6) -0.0029(6) 0.0042(6)
C3D 0.0237(18) 0.0233(8) 0.0274(12) -0.0019(12) -0.0026(12) -0.0010(7)
C4D 0.0273(10) 0.0185(9) 0.0272(11) -0.0013(7) 0.0013(7) -0.0007(7)
C5D 0.0366(12) 0.0192(9) 0.0255(9) -0.0041(8) -0.0016(9) -0.0015(7)
S1D 0.0310(2) 0.0244(3) 0.0271(3) -0.00499(18) -0.01186(19) -0.00035(18)
C2D' 0.0225(9) 0.0177(7) 0.0182(7) -0.0036(6) -0.0029(6) 0.0042(6)
S1D' 0.0237(18) 0.0233(8) 0.0274(12) -0.0019(12) -0.0026(12) -0.0010(7)
C4D' 0.0273(10) 0.0185(9) 0.0272(11) -0.0013(7) 0.0013(7) -0.0007(7)
C5D' 0.0366(12) 0.0192(9) 0.0255(9) -0.0041(8) -0.0016(9) -0.0015(7)
C3D' 0.0310(2) 0.0244(3) 0.0271(3) -0.00499(18) -0.01186(19) -0.00035(18)
O1W 0.0265(7) 0.0958(13) 0.0285(7) 0.0131(8) -0.0105(6) -0.0212(8)

loop_
_atom_type_symbol
_atom_type_description
_atom_type_scat_dispersion_real
_atom_type_scat_dispersion_imag
_atom_type_scat_source
C C 0.0033 0.0016 'International Tables Vol C Tables 4.2.6.8 and 6.1.1.4'
H H 0.0000 0.0000 'International Tables Vol C Tables 4.2.6.8 and 6.1.1.4'
N N 0.0061 0.0033 'International Tables Vol C Tables 4.2.6.8 and 6.1.1.4'
O O 0.0106 0.0060 'International Tables Vol C Tables 4.2.6.8 and 6.1.1.4'
S S 0.1246 0.1234 'International Tables Vol C Tables 4.2.6.8 and 6.1.1.4'

loop_
_geom_angle_atom_site_label_1
_geom_angle_atom_site_label_2
_geom_angle_atom_site_label_3
_geom_angle_site_symmetry_1
_geom_angle_site_symmetry_3
_geom_angle
_geom_angle_publ_flag
C1A O1A H1OA . . 110.2(12) ?
C4A N1A C8A . . 111.01(12) ?
C4A N1A C3A . . 110.95(12) ?
C8A N1A C3A . . 110.75(12) ?
C4A N1A H1NA . . 107.3(11) ?
C8A N1A H1NA . . 107.9(11) ?
C3A N1A H1NA . . 108.8(11) ?
O1A C1A C9A . . 106.32(12) ?
O1A C1A C2A . . 107.92(13) ?
C9A C1A C2A . . 111.94(13) ?
O1A C1A C15A . . 110.31(13) ?
C9A C1A C15A . . 109.43(13) ?
C2A C1A C15A . . 110.80(13) ?
C3A C2A C1A . . 114.04(13) ?
C3A C2A H2AA . . 108.7 ?
C1A C2A H2AA . . 108.7 ?
C3A C2A H2AB . . 108.7 ?
C1A C2A H2AB . . 108.7 ?
H2AA C2A H2AB . . 107.6 ?
N1A C3A C2A . . 112.66(12) ?
N1A C3A H3AA . . 109.1 ?
C2A C3A H3AA . . 109.1 ?
N1A C3A H3AB . . 109.1 ?
C2A C3A H3AB . . 109.1 ?
H3AA C3A H3AB . . 107.8 ?
N1A C4A C5A . . 111.54(13) ?
N1A C4A H4AA . . 109.3 ?
C5A C4A H4AA . . 109.3 ?
N1A C4A H4AB . . 109.3 ?
C5A C4A H4AB . . 109.3 ?
H4AA C4A H4AB . . 108.0 ?
C4A C5A C6A . . 111.17(14) ?
C4A C5A H5AA . . 109.4 ?
C6A C5A H5AA . . 109.4 ?
C4A C5A H5AB . . 109.4 ?
C6A C5A H5AB . . 109.4 ?
H5AA C5A H5AB . . 108.0 ?
C7A C6A C5A . . 109.78(14) ?
C7A C6A H6AA . . 109.7 ?
C5A C6A H6AA . . 109.7 ?
C7A C6A H6AB . . 109.7 ?
C5A C6A H6AB . . 109.7 ?
H6AA C6A H6AB . . 108.2 ?
C8A C7A C6A . . 111.29(14) ?
C8A C7A H7AA . . 109.4 ?
C6A C7A H7AA . . 109.4 ?
C8A C7A H7AB . . 109.4 ?
C6A C7A H7AB . . 109.4 ?
H7AA C7A H7AB . . 108.0 ?
N1A C8A C7A . . 110.79(13) ?
N1A C8A H8AA . . 109.5 ?
C7A C8A H8AA . . 109.5 ?
N1A C8A H8AB . . 109.5 ?
C7A C8A H8AB . . 109.5 ?
H8AA C8A H8AB . . 108.1 ?
C10A C9A C14A . . 118.07(15) ?
C10A C9A C1A . . 120.81(14) ?
C14A C9A C1A . . 121.10(14) ?
C11A C10A C9A . . 120.93(16) ?
C11A C10A H10A . . 119.5 ?
C9A C10A H10A . . 119.5 ?
C12A C11A C10A . . 120.43(17) ?
C12A C11A H11A . . 119.8 ?
C10A C11A H11A . . 119.8 ?
C11A C12A C13A . . 119.64(16) ?
C11A C12A H12A . . 120.2 ?
C13A C12A H12A . . 120.2 ?
C12A C13A C14A . . 119.90(16) ?
C12A C13A H13A . . 120.0 ?
C14A C13A H13A . . 120.0 ?
C13A C14A C9A . . 120.99(16) ?
C13A C14A H14A . . 119.5 ?
C9A C14A H14A . . 119.5 ?
C16A C15A C20A . . 109.41(15) ?
C16A C15A C1A . . 114.22(14) ?
C20A C15A C1A . . 111.91(13) ?
C16A C15A H15A . . 107.0 ?
C20A C15A H15A . . 107.0 ?
C1A C15A H15A . . 107.0 ?
C15A C16A C17A . . 111.76(16) ?
C15A C16A H16A . . 109.3 ?
C17A C16A H16A . . 109.3 ?
C15A C16A H16B . . 109.3 ?
C17A C16A H16B . . 109.3 ?
H16A C16A H16B . . 107.9 ?
C18A C17A C16A . . 111.81(18) ?
C18A C17A H17A . . 109.3 ?
C16A C17A H17A . . 109.3 ?
C18A C17A H17B . . 109.3 ?
C16A C17A H17B . . 109.3 ?
H17A C17A H17B . . 107.9 ?
C17A C18A C19A . . 110.40(18) ?
C17A C18A H18A . . 109.6 ?
C19A C18A H18A . . 109.6 ?
C17A C18A H18B . . 109.6 ?
C19A C18A H18B . . 109.6 ?
H18A C18A H18B . . 108.1 ?
C18A C19A C20A . . 111.35(16) ?
C18A C19A H19A . . 109.4 ?
C20A C19A H19A . . 109.4 ?
C18A C19A H19B . . 109.4 ?
C20A C19A H19B . . 109.4 ?
H19A C19A H19B . . 108.0 ?
C15A C20A C19A . . 112.89(16) ?
C15A C20A H20A . . 109.0 ?
C19A C20A H20A . . 109.0 ?
C15A C20A H20B . . 109.0 ?
C19A C20A H20B . . 109.0 ?
H20A C20A H20B . . 107.8 ?
C1B O1B H1OB . . 106.6(12) ?
C8B N1B C4B . . 111.36(12) ?
C8B N1B C3B . . 110.39(11) ?
C4B N1B C3B . . 111.26(12) ?
C8B N1B H1NB . . 107.5(10) ?
C4B N1B H1NB . . 107.8(10) ?
C3B N1B H1NB . . 108.4(10) ?
O1B C1B C9B . . 106.73(12) ?
O1B C1B C2B . . 108.88(12) ?
C9B C1B C2B . . 110.47(12) ?
O1B C1B C15B . . 107.46(12) ?
C9B C1B C15B . . 112.84(12) ?
C2B C1B C15B . . 110.27(12) ?
C3B C2B C1B . . 110.51(12) ?
C3B C2B H2BA . . 109.5 ?
C1B C2B H2BA . . 109.5 ?
C3B C2B H2BB . . 109.5 ?
C1B C2B H2BB . . 109.5 ?
H2BA C2B H2BB . . 108.1 ?
N1B C3B C2B . . 112.17(12) ?
N1B C3B H3BA . . 109.2 ?
C2B C3B H3BA . . 109.2 ?
N1B C3B H3BB . . 109.2 ?
C2B C3B H3BB . . 109.2 ?
H3BA C3B H3BB . . 107.9 ?
N1B C4B C5B . . 111.40(13) ?
N1B C4B H4BA . . 109.3 ?
C5B C4B H4BA . . 109.3 ?
N1B C4B H4BB . . 109.3 ?
C5B C4B H4BB . . 109.3 ?
H4BA C4B H4BB . . 108.0 ?
C4B C5B C6B . . 111.93(14) ?
C4B C5B H5BA . . 109.2 ?
C6B C5B H5BA . . 109.2 ?
C4B C5B H5BB . . 109.2 ?
C6B C5B H5BB . . 109.2 ?
H5BA C5B H5BB . . 107.9 ?
C7B C6B C5B . . 109.36(14) ?
C7B C6B H6BA . . 109.8 ?
C5B C6B H6BA . . 109.8 ?
C7B C6B H6BB . . 109.8 ?
C5B C6B H6BB . . 109.8 ?
H6BA C6B H6BB . . 108.3 ?
C8B C7B C6B . . 110.73(15) ?
C8B C7B H7BA . . 109.5 ?
C6B C7B H7BA . . 109.5 ?
C8B C7B H7BB . . 109.5 ?
C6B C7B H7BB . . 109.5 ?
H7BA C7B H7BB . . 108.1 ?
N1B C8B C7B . . 111.17(13) ?
N1B C8B H8BA . . 109.4 ?
C7B C8B H8BA . . 109.4 ?
N1B C8B H8BB . . 109.4 ?
C7B C8B H8BB . . 109.4 ?
H8BA C8B H8BB . . 108.0 ?
C10B C9B C14B . . 118.04(14) ?
C10B C9B C1B . . 120.56(14) ?
C14B C9B C1B . . 121.39(13) ?
C11B C10B C9B . . 120.71(15) ?
C11B C10B H10B . . 119.6 ?
C9B C10B H10B . . 119.6 ?
C12B C11B C10B . . 120.42(16) ?
C12B C11B H11B . . 119.8 ?
C10B C11B H11B . . 119.8 ?
C11B C12B C13B . . 119.61(16) ?
C11B C12B H12B . . 120.2 ?
C13B C12B H12B . . 120.2 ?
C12B C13B C14B . . 120.28(15) ?
C12B C13B H13B . . 119.9 ?
C14B C13B H13B . . 119.9 ?
C13B C14B C9B . . 120.91(15) ?
C13B C14B H14B . . 119.5 ?
C9B C14B H14B . . 119.5 ?
C16B C15B C20B . . 109.72(13) ?
C16B C15B C1B . . 111.92(12) ?
C20B C15B C1B . . 116.31(12) ?
C16B C15B H15B . . 106.0 ?
C20B C15B H15B . . 106.0 ?
C1B C15B H15B . . 106.0 ?
C15B C16B C17B . . 111.13(14) ?
C15B C16B H16C . . 109.4 ?
C17B C16B H16C . . 109.4 ?
C15B C16B H16D . . 109.4 ?
C17B C16B H16D . . 109.4 ?
H16C C16B H16D . . 108.0 ?
C18B C17B C16B . . 111.32(14) ?
C18B C17B H17C . . 109.4 ?
C16B C17B H17C . . 109.4 ?
C18B C17B H17D . . 109.4 ?
C16B C17B H17D . . 109.4 ?
H17C C17B H17D . . 108.0 ?
C17B C18B C19B . . 111.30(14) ?
C17B C18B H18C . . 109.4 ?
C19B C18B H18C . . 109.4 ?
C17B C18B H18D . . 109.4 ?
C19B C18B H18D . . 109.4 ?
H18C C18B H18D . . 108.0 ?
C18B C19B C20B . . 111.16(14) ?
C18B C19B H19C . . 109.4 ?
C20B C19B H19C . . 109.4 ?
C18B C19B H19D . . 109.4 ?
C20B C19B H19D . . 109.4 ?
H19C C19B H19D . . 108.0 ?
C15B C20B C19B . . 110.96(13) ?
C15B C20B H20C . . 109.4 ?
C19B C20B H20C . . 109.4 ?
C15B C20B H20D . . 109.4 ?
C19B C20B H20D . . 109.4 ?
H20C C20B H20D . . 108.0 ?
O2C C1C O1C . . 125.58(15) ?
O2C C1C C2C' . . 118.5(9) ?
O1C C1C C2C' . . 115.9(9) ?
O2C C1C C2C . . 116.6(3) ?
O1C C1C C2C . . 117.8(3) ?
C3C C2C C1C . . 127.6(5) ?
C3C C2C S1C . . 112.4(3) ?
C1C C2C S1C . . 120.0(4) ?
C2C C3C C4C . . 112.9(5) ?
C2C C3C H3C . . 123.6 ?
C4C C3C H3C . . 123.6 ?
C5C C4C C3C . . 110.6(4) ?
C5C C4C H4C . . 124.7 ?
C3C C4C H4C . . 124.7 ?
C4C C5C S1C . . 113.4(3) ?
C4C C5C H5C . . 123.3 ?
S1C C5C H5C . . 123.3 ?
C2C S1C C5C . . 90.48(19) ?
C3C' C2C' C1C . . 124.0(16) ?
C3C' C2C' S1C' . . 116.2(10) ?
C1C C2C' S1C' . . 119.6(14) ?
C2C' S1C' C4C' . . 87.0(8) ?
C5C' C4C' S1C' . . 117.5(12) ?
C5C' C4C' H4C' . . 121.3 ?
S1C' C4C' H4C' . . 121.3 ?
C4C' C5C' C3C' . . 108.1(13) ?
C4C' C5C' H5C' . . 125.9 ?
C3C' C5C' H5C' . . 125.9 ?
C2C' C3C' C5C' . . 110.3(13) ?
C2C' C3C' H3C' . . 124.9 ?
C5C' C3C' H3C' . . 124.9 ?
O2D C1D O1D . . 124.94(15) ?
O2D C1D C2D' . . 112.5(14) ?
O1D C1D C2D' . . 122.5(14) ?
O2D C1D C2D . . 119.14(15) ?
O1D C1D C2D . . 115.92(14) ?
C3D C2D C1D . . 129.6(3) ?
C3D C2D S1D . . 110.5(2) ?
C1D C2D S1D . . 119.83(14) ?
C2D C3D C4D . . 114.2(3) ?
C2D C3D H3D . . 122.9 ?
C4D C3D H3D . . 122.9 ?
C5D C4D C3D . . 111.6(2) ?
C5D C4D H4D . . 124.2 ?
C3D C4D H4D . . 124.2 ?
C4D C5D S1D . . 111.97(14) ?
C4D C5D H5D . . 124.0 ?
S1D C5D H5D . . 124.0 ?
C5D S1D C2D . . 91.72(9) ?
C3D' C2D' C1D . . 128(2) ?
C3D' C2D' S1D' . . 114.0(15) ?
C1D C2D' S1D' . . 118(2) ?
C2D' S1D' C4D' . . 89.6(13) ?
C5D' C4D' S1D' . . 112.4(18) ?
C5D' C4D' H4D' . . 123.8 ?
S1D' C4D' H4D' . . 123.8 ?
C4D' C5D' C3D' . . 113(2) ?
C4D' C5D' H5D' . . 123.7 ?
C3D' C5D' H5D' . . 123.7 ?
C2D' C3D' C5D' . . 111.4(19) ?
C2D' C3D' H3D' . . 124.3 ?
C5D' C3D' H3D' . . 124.3 ?
H1W1 O1W H2W1 . . 105(2) ?

loop_
_geom_bond_atom_site_label_1
_geom_bond_atom_site_label_2
_geom_bond_site_symmetry_2
_geom_bond_distance
_geom_bond_publ_flag
O1A C1A . 1.4356(19) ?
O1A H1OA . 1.00(2) ?
N1A C4A . 1.496(2) ?
N1A C8A . 1.4989(19) ?
N1A C3A . 1.499(2) ?
N1A H1NA . 0.933(18) ?
C1A C9A . 1.526(2) ?
C1A C2A . 1.535(2) ?
C1A C15A . 1.564(2) ?
C2A C3A . 1.527(2) ?
C2A H2AA . 0.9900 ?
C2A H2AB . 0.9900 ?
C3A H3AA . 0.9900 ?
C3A H3AB . 0.9900 ?
C4A C5A . 1.517(2) ?
C4A H4AA . 0.9900 ?
C4A H4AB . 0.9900 ?
C5A C6A . 1.526(2) ?
C5A H5AA . 0.9900 ?
C5A H5AB . 0.9900 ?
C6A C7A . 1.520(2) ?
C6A H6AA . 0.9900 ?
C6A H6AB . 0.9900 ?
C7A C8A . 1.517(2) ?
C7A H7AA . 0.9900 ?
C7A H7AB . 0.9900 ?
C8A H8AA . 0.9900 ?
C8A H8AB . 0.9900 ?
C9A C10A . 1.389(2) ?
C9A C14A . 1.396(2) ?
C10A C11A . 1.384(2) ?
C10A H10A . 0.9500 ?
C11A C12A . 1.381(3) ?
C11A H11A . 0.9500 ?
C12A C13A . 1.382(3) ?
C12A H12A . 0.9500 ?
C13A C14A . 1.390(2) ?
C13A H13A . 0.9500 ?
C14A H14A . 0.9500 ?
C15A C16A . 1.525(2) ?
C15A C20A . 1.527(2) ?
C15A H15A . 1.0000 ?
C16A C17A . 1.529(3) ?
C16A H16A . 0.9900 ?
C16A H16B . 0.9900 ?
C17A C18A . 1.512(3) ?
C17A H17A . 0.9900 ?
C17A H17B . 0.9900 ?
C18A C19A . 1.516(3) ?
C18A H18A . 0.9900 ?
C18A H18B . 0.9900 ?
C19A C20A . 1.537(3) ?
C19A H19A . 0.9900 ?
C19A H19B . 0.9900 ?
C20A H20A . 0.9900 ?
C20A H20B . 0.9900 ?
O1B C1B . 1.4327(17) ?
O1B H1OB . 0.88(2) ?
N1B C8B . 1.4947(19) ?
N1B C4B . 1.4948(19) ?
N1B C3B . 1.4981(18) ?
N1B H1NB . 0.955(18) ?
C1B C9B . 1.527(2) ?
C1B C2B . 1.546(2) ?
C1B C15B . 1.556(2) ?
C2B C3B . 1.518(2) ?
C2B H2BA . 0.9900 ?
C2B H2BB . 0.9900 ?
C3B H3BA . 0.9900 ?
C3B H3BB . 0.9900 ?
C4B C5B . 1.514(2) ?
C4B H4BA . 0.9900 ?
C4B H4BB . 0.9900 ?
C5B C6B . 1.514(3) ?
C5B H5BA . 0.9900 ?
C5B H5BB . 0.9900 ?
C6B C7B . 1.513(3) ?
C6B H6BA . 0.9900 ?
C6B H6BB . 0.9900 ?
C7B C8B . 1.513(2) ?
C7B H7BA . 0.9900 ?
C7B H7BB . 0.9900 ?
C8B H8BA . 0.9900 ?
C8B H8BB . 0.9900 ?
C9B C10B . 1.395(2) ?
C9B C14B . 1.398(2) ?
C10B C11B . 1.391(2) ?
C10B H10B . 0.9500 ?
C11B C12B . 1.381(3) ?
C11B H11B . 0.9500 ?
C12B C13B . 1.381(2) ?
C12B H12B . 0.9500 ?
C13B C14B . 1.388(2) ?
C13B H13B . 0.9500 ?
C14B H14B . 0.9500 ?
C15B C16B . 1.526(2) ?
C15B C20B . 1.528(2) ?
C15B H15B . 1.0000 ?
C16B C17B . 1.530(2) ?
C16B H16C . 0.9900 ?
C16B H16D . 0.9900 ?
C17B C18B . 1.520(3) ?
C17B H17C . 0.9900 ?
C17B H17D . 0.9900 ?
C18B C19B . 1.524(2) ?
C18B H18C . 0.9900 ?
C18B H18D . 0.9900 ?
C19B C20B . 1.530(2) ?
C19B H19C . 0.9900 ?
C19B H19D . 0.9900 ?
C20B H20C . 0.9900 ?
C20B H20D . 0.9900 ?
O1C C1C . 1.2596(19) ?
O2C C1C . 1.2533(19) ?
C1C C2C' . 1.482(12) ?
C1C C2C . 1.493(4) ?
C2C C3C . 1.368(7) ?
C2C S1C . 1.712(6) ?
C3C C4C . 1.436(6) ?
C3C H3C . 0.9500 ?
C4C C5C . 1.356(3) ?
C4C H4C . 0.9500 ?
C5C S1C . 1.735(2) ?
C5C H5C . 0.9500 ?
C2C' C3C' . 1.36(2) ?
C2C' S1C' . 1.71(2) ?
S1C' C4C' . 1.738(13) ?
C4C' C5C' . 1.343(12) ?
C4C' H4C' . 0.9500 ?
C5C' C3C' . 1.485(15) ?
C5C' H5C' . 0.9500 ?
C3C' H3C' . 0.9500 ?
O1D C1D . 1.2710(19) ?
O2D C1D . 1.2451(18) ?
C1D C2D' . 1.449(17) ?
C1D C2D . 1.490(2) ?
C2D C3D . 1.350(4) ?
C2D S1D . 1.724(2) ?
C3D C4D . 1.413(5) ?
C3D H3D . 0.9500 ?
C4D C5D . 1.358(3) ?
C4D H4D . 0.9500 ?
C5D S1D . 1.713(2) ?
C5D H5D . 0.9500 ?
C2D' C3D' . 1.331(18) ?
C2D' S1D' . 1.706(19) ?
S1D' C4D' . 1.715(19) ?
C4D' C5D' . 1.347(19) ?
C4D' H4D' . 0.9500 ?
C5D' C3D' . 1.408(19) ?
C5D' H5D' . 0.9500 ?
C3D' H3D' . 0.9500 ?
O1W H1W1 . 0.84(3) ?
O1W H2W1 . 0.81(3) ?

loop_
_geom_hbond_atom_site_label_D
_geom_hbond_atom_site_label_H
_geom_hbond_atom_site_label_A
_geom_hbond_site_symmetry_A
_geom_hbond_distance_DH
_geom_hbond_distance_HA
_geom_hbond_distance_DA
_geom_hbond_angle_DHA
_geom_hbond_publ_flag
O1A H1OA O2C 1_655 1.00(2) 1.72(2) 2.7143(16) 172.3(18) yes
N1A H1NA O1C . 0.933(18) 1.793(18) 2.7084(17) 166.4(16) yes
N1A H1NA O2C . 0.933(18) 2.606(18) 3.3355(18) 135.4(14) yes
C4A H4AB O1A 1_455 0.99 2.51 3.407(2) 150 yes
C5A H5AA O2D . 0.99 2.54 3.358(2) 139 yes
C8A H8AA O2C 1_655 0.99 2.29 3.283(2) 177 yes
O1B H1OB O1W . 0.88(2) 1.85(2) 2.7186(18) 169.5(18) yes
N1B H1NB O1D . 0.955(18) 1.700(18) 2.6497(17) 172.8(16) yes
C3B H3BB O1W . 0.99 2.61 3.295(2) 126 yes
O1W H1W1 O1D 1_655 0.84(3) 1.86(3) 2.6873(18) 171(2) yes
O1W H2W1 O2D . 0.81(3) 1.98(3) 2.775(2) 171(3) yes

loop_
_geom_torsion_atom_site_label_1
_geom_torsion_atom_site_label_2
_geom_torsion_atom_site_label_3
_geom_torsion_atom_site_label_4
_geom_torsion_site_symmetry_1
_geom_torsion_site_symmetry_2
_geom_torsion_site_symmetry_3
_geom_torsion_site_symmetry_4
_geom_torsion
_geom_torsion_publ_flag
O1A C1A C2A C3A . . . . -72.04(17) ?
C9A C1A C2A C3A . . . . 44.62(18) ?
C15A C1A C2A C3A . . . . 167.08(13) ?
C4A N1A C3A C2A . . . . 154.13(13) ?
C8A N1A C3A C2A . . . . -82.12(16) ?
C1A C2A C3A N1A . . . . 140.13(14) ?
C8A N1A C4A C5A . . . . 56.52(16) ?
C3A N1A C4A C5A . . . . -179.88(12) ?
N1A C4A C5A C6A . . . . -55.86(17) ?
C4A C5A C6A C7A . . . . 54.99(18) ?
C5A C6A C7A C8A . . . . -55.89(18) ?
C4A N1A C8A C7A . . . . -56.93(16) ?
C3A N1A C8A C7A . . . . 179.36(13) ?
C6A C7A C8A N1A . . . . 57.21(17) ?
O1A C1A C9A C10A . . . . -20.6(2) ?
C2A C1A C9A C10A . . . . -138.19(15) ?
C15A C1A C9A C10A . . . . 98.57(17) ?
O1A C1A C9A C14A . . . . 161.28(15) ?
C2A C1A C9A C14A . . . . 43.7(2) ?
C15A C1A C9A C14A . . . . -79.58(19) ?
C14A C9A C10A C11A . . . . -0.6(2) ?
C1A C9A C10A C11A . . . . -178.83(15) ?
C9A C10A C11A C12A . . . . -0.9(3) ?
C10A C11A C12A C13A . . . . 1.1(3) ?
C11A C12A C13A C14A . . . . 0.1(3) ?
C12A C13A C14A C9A . . . . -1.7(3) ?
C10A C9A C14A C13A . . . . 1.9(2) ?
C1A C9A C14A C13A . . . . -179.88(15) ?
O1A C1A C15A C16A . . . . -72.32(18) ?
C9A C1A C15A C16A . . . . 171.04(14) ?
C2A C1A C15A C16A . . . . 47.13(19) ?
O1A C1A C15A C20A . . . . 52.69(18) ?
C9A C1A C15A C20A . . . . -63.95(17) ?
C2A C1A C15A C20A . . . . 172.14(14) ?
C20A C15A C16A C17A . . . . 54.7(2) ?
C1A C15A C16A C17A . . . . -178.95(16) ?
C15A C16A C17A C18A . . . . -57.3(2) ?
C16A C17A C18A C19A . . . . 56.3(2) ?
C17A C18A C19A C20A . . . . -54.6(2) ?
C16A C15A C20A C19A . . . . -54.0(2) ?
C1A C15A C20A C19A . . . . 178.42(14) ?
C18A C19A C20A C15A . . . . 54.8(2) ?
O1B C1B C2B C3B . . . . -43.39(16) ?
C9B C1B C2B C3B . . . . 73.51(15) ?
C15B C1B C2B C3B . . . . -161.07(12) ?
C8B N1B C3B C2B . . . . -152.81(13) ?
C4B N1B C3B C2B . . . . 83.03(15) ?
C1B C2B C3B N1B . . . . -179.42(12) ?
C8B N1B C4B C5B . . . . 54.34(17) ?
C3B N1B C4B C5B . . . . 177.94(13) ?
N1B C4B C5B C6B . . . . -54.87(18) ?
C4B C5B C6B C7B . . . . 55.87(19) ?
C5B C6B C7B C8B . . . . -57.11(18) ?
C4B N1B C8B C7B . . . . -56.14(17) ?
C3B N1B C8B C7B . . . . 179.76(13) ?
C6B C7B C8B N1B . . . . 57.95(18) ?
O1B C1B C9B C10B . . . . -9.16(19) ?
C2B C1B C9B C10B . . . . -127.39(15) ?
C15B C1B C9B C10B . . . . 108.65(16) ?
O1B C1B C9B C14B . . . . 171.96(13) ?
C2B C1B C9B C14B . . . . 53.74(18) ?
C15B C1B C9B C14B . . . . -70.22(18) ?
C14B C9B C10B C11B . . . . 0.7(2) ?
C1B C9B C10B C11B . . . . -178.20(15) ?
C9B C10B C11B C12B . . . . 0.8(3) ?
C10B C11B C12B C13B . . . . -1.2(3) ?
C11B C12B C13B C14B . . . . 0.1(3) ?
C12B C13B C14B C9B . . . . 1.4(2) ?
C10B C9B C14B C13B . . . . -1.8(2) ?
C1B C9B C14B C13B . . . . 177.10(14) ?
O1B C1B C15B C16B . . . . 61.74(16) ?
C9B C1B C15B C16B . . . . -55.65(16) ?
C2B C1B C15B C16B . . . . -179.72(12) ?
O1B C1B C15B C20B . . . . -171.04(12) ?
C9B C1B C15B C20B . . . . 71.57(16) ?
C2B C1B C15B C20B . . . . -52.50(17) ?
C20B C15B C16B C17B . . . . 57.42(18) ?
C1B C15B C16B C17B . . . . -171.89(13) ?
C15B C16B C17B C18B . . . . -56.28(19) ?
C16B C17B C18B C19B . . . . 54.5(2) ?
C17B C18B C19B C20B . . . . -54.7(2) ?
C16B C15B C20B C19B . . . . -57.63(17) ?
C1B C15B C20B C19B . . . . 174.07(13) ?
C18B C19B C20B C15B . . . . 56.61(18) ?
O2C C1C C2C C3C . . . . 0.3(6) ?
O1C C1C C2C C3C . . . . -179.1(4) ?
O2C C1C C2C S1C . . . . -179.70(18) ?
O1C C1C C2C S1C . . . . 0.9(4) ?
C1C C2C C3C C4C . . . . 177.5(4) ?
S1C C2C C3C C4C . . . . -2.5(7) ?
C2C C3C C4C C5C . . . . 4.5(7) ?
C3C C4C C5C S1C . . . . -4.6(5) ?
C3C C2C S1C C5C . . . . -0.1(4) ?
C1C C2C S1C C5C . . . . 179.9(3) ?
C4C C5C S1C C2C . . . . 2.8(3) ?
O2C C1C C2C' C3C' . . . . 178.7(11) ?
O1C C1C C2C' C3C' . . . . -0.8(13) ?
O2C C1C C2C' S1C' . . . . 3.4(11) ?
O1C C1C C2C' S1C' . . . . -176.1(6) ?
C3C' C2C' S1C' C4C' . . . . 8.2(13) ?
C1C C2C' S1C' C4C' . . . . -176.1(10) ?
C2C' S1C' C4C' C5C' . . . . -9.2(14) ?
S1C' C4C' C5C' C3C' . . . . 7.6(18) ?
C1C C2C' C3C' C5C' . . . . 178.8(12) ?
S1C' C2C' C3C' C5C' . . . . -5.7(17) ?
C4C' C5C' C3C' C2C' . . . . -1.2(18) ?
O2D C1D C2D C3D . . . . 176.8(5) ?
O1D C1D C2D C3D . . . . -3.6(5) ?
O2D C1D C2D S1D . . . . -1.9(2) ?
O1D C1D C2D S1D . . . . 177.75(11) ?
C1D C2D C3D C4D . . . . -178.7(3) ?
S1D C2D C3D C4D . . . . 0.0(7) ?
C2D C3D C4D C5D . . . . -0.2(7) ?
C3D C4D C5D S1D . . . . 0.2(4) ?
C4D C5D S1D C2D . . . . -0.17(17) ?
C3D C2D S1D C5D . . . . 0.1(4) ?
C1D C2D S1D C5D . . . . 178.98(14) ?
O2D C1D C2D' C3D' . . . . -2(2) ?
O1D C1D C2D' C3D' . . . . 179(3) ?
O2D C1D C2D' S1D' . . . . 177.5(19) ?
O1D C1D C2D' S1D' . . . . -2(2) ?
C3D' C2D' S1D' C4D' . . . . -2(3) ?
C1D C2D' S1D' C4D' . . . . 178.9(19) ?
C2D' S1D' C4D' C5D' . . . . 2(4) ?
S1D' C4D' C5D' C3D' . . . . -2(6) ?
C1D C2D' C3D' C5D' . . . . -180(3) ?
S1D' C2D' C3D' C5D' . . . . 1(3) ?
C4D' C5D' C3D' C2D' . . . . 1(5) ?

_cod_database_fobs_code 2022819
